data_7009824
loop_
_publ_author_name
'Zhang, Qian-Feng'
'Lau, Kwok-Kin'
'Chim, Joyce L. C.'
'Wong, Terry K. T.'
'Wong, Wing-Tak'
'Williams, Ian D.'
'Leung, Wa-Hung'

_publ_contact_author
;
    ENTER NAME
 ENTER ADDRESS
;
_publ_section_title
;
 Dioxo- and nitrido-osmium complexes with imidodiphosphinochalcogenido
 ligands [N(QPR2)2]&#x2212; (Q&#x2005;=&#x2005;S or Se;
 R&#x2005;=&#x2005;Ph or Pri)
;
_journal_issue 17
_journal_name_full 'Journal of the Chemical Society, Dalton Transactions'
_journal_page_first 3027
_journal_paper_doi 10.1039/b003798m
_journal_year 2000
_chemical_formula_moiety 'C48 H40 N2 O2 P4 Os Se4 '
_chemical_formula_sum 'C48 H40 N2 O2 Os P4 Se4'
_chemical_formula_weight 1306.79
_space_group_IT_number 14
_symmetry_cell_setting monoclinic
_symmetry_Int_Tables_number 14
_symmetry_space_group_name_Hall '-P 2yn'
_symmetry_space_group_name_H-M 'P 1 21/n 1'
_audit_creation_date 'Mon May 25 15:37:56 1998'
_audit_creation_method 'from TEXRAY.INF file'
_cell_angle_alpha 90
_cell_angle_beta 99.64(2)
_cell_angle_gamma 90
_cell_formula_units_Z 2
_cell_length_a 10.756(1)
_cell_length_b 15.378(2)
_cell_length_c 14.369(1)
_cell_measurement_reflns_used 0
_cell_measurement_temperature 298.2
_cell_measurement_theta_max 0.0
_cell_measurement_theta_min 0.0
_cell_volume 2343.2(4)
_computing_cell_refinement 'MSC/AFC Diffractometer Control'
_computing_data_collection 'MSC/AFC Diffractometer Control'
_computing_data_reduction teXsan
_computing_publication_material teXsan
_computing_structure_refinement teXsan
_diffrn_ambient_temperature 298.2
_diffrn_measurement_device unknown
_diffrn_measurement_method 'omega scans with profile analysis'
_diffrn_orient_matrix_UB_11 0.00000
_diffrn_orient_matrix_UB_12 0.00000
_diffrn_orient_matrix_UB_13 0.00000
_diffrn_orient_matrix_UB_21 0.00000
_diffrn_orient_matrix_UB_22 0.00000
_diffrn_orient_matrix_UB_23 0.00000
_diffrn_orient_matrix_UB_31 0.00000
_diffrn_orient_matrix_UB_32 0.00000
_diffrn_orient_matrix_UB_33 0.00000
_diffrn_radiation_monochromator graphite
_diffrn_radiation_source 'X-ray tube'
_diffrn_radiation_type MoKalpha
_diffrn_radiation_wavelength 0.7107
_diffrn_reflns_av_R_equivalents 0.08
_diffrn_reflns_limit_h_max 12
_diffrn_reflns_limit_h_min 0
_diffrn_reflns_limit_k_max 18
_diffrn_reflns_limit_k_min 0
_diffrn_reflns_limit_l_max 17
_diffrn_reflns_limit_l_min -17
_diffrn_reflns_number 22453
_diffrn_reflns_theta_max 25.58
_diffrn_standards_decay_% 0.00
_diffrn_standards_interval_count 0
_diffrn_standards_number 0
_exptl_absorpt_coefficient_mu 6.005
_exptl_absorpt_correction_type 'Inter-image scaling'
_exptl_crystal_colour dark
_exptl_crystal_density_diffrn 1.852
_exptl_crystal_description block
_exptl_crystal_F_000 1260.00
_exptl_crystal_size_max 0.220
_exptl_crystal_size_mid 0.210
_exptl_crystal_size_min 0.180
_refine_diff_density_max 0.44
_refine_diff_density_min -1.44
_refine_ls_extinction_method none
_refine_ls_goodness_of_fit_obs 1.757
_refine_ls_hydrogen_treatment noref
_refine_ls_matrix_type full
_refine_ls_number_parameters 277
_refine_ls_number_reflns 3663
_refine_ls_number_restraints 0
_refine_ls_R_factor_obs 0.0303
_refine_ls_shift/esd_max 0.0210
_refine_ls_structure_factor_coef F
_refine_ls_weighting_scheme sigma
_refine_ls_wR_factor_obs 0.0356
_reflns_number_observed 3663
_reflns_number_total 4250
_reflns_observed_criterion 1.50
_cod_data_source_file b003798m.txt
_cod_data_source_block wtwong794-WHL242
_cod_depositor_comments
;
The following automatic conversions were performed:

'_atom_site_thermal_displace_type' tag value 'Uij' was replaced with
'Uani' value 51 time.

Automatic conversion script
Id: cif_fix_values 1646 2011-03-28 12:23:43Z adriana 
;
_cod_original_sg_symbol_H-M 'P 21/n     '
_cod_original_formula_sum 'C48 H40 N2 O2 P4 Os Se4 '
_cod_database_code 7009824

loop_
_symmetry_equiv_pos_as_xyz
'   +x,   +y,   +z'
1/2-x,1/2+y,1/2-z
'   -x,   -y,   -z'
1/2+x,1/2-y,1/2+z

loop_
_atom_site_aniso_label
_atom_site_aniso_U_11
_atom_site_aniso_U_22
_atom_site_aniso_U_33
_atom_site_aniso_U_12
_atom_site_aniso_U_13
_atom_site_aniso_U_23
Os(1) 0.0426(1) 0.0379(1) 0.0362(1) -0.00543(8) 0.01055(8) -0.00053(9)
Se(1) 0.0521(2) 0.0531(3) 0.0385(2) 0.0087(2) 0.0120(2) 0.0002(2)
Se(2) 0.0590(3) 0.0393(2) 0.0438(2) -0.0009(2) 0.0072(2) 0.0006(2)
P(1) 0.0446(5) 0.0393(6) 0.0389(5) 0.0009(4) 0.0109(4) -0.0019(4)
P(2) 0.0417(6) 0.0416(6) 0.0430(6) 0.0013(4) 0.0099(4) -0.0013(4)
O(1) 0.054(2) 0.048(2) 0.053(2) -0.008(1) 0.010(1) 0.001(1)
N(1) 0.047(2) 0.047(2) 0.052(2) 0.000(1) 0.010(1) -0.008(2)
C(1) 0.056(2) 0.039(2) 0.042(2) 0.000(2) 0.013(2) -0.003(2)
C(2) 0.069(3) 0.071(3) 0.058(3) -0.021(3) 0.004(2) 0.006(3)
C(3) 0.095(4) 0.080(4) 0.078(4) -0.038(3) 0.017(3) 0.002(3)
C(4) 0.115(5) 0.053(3) 0.075(4) -0.018(3) 0.040(3) 0.003(3)
C(5) 0.105(5) 0.084(4) 0.064(4) -0.001(3) 0.014(3) 0.028(3)
C(6) 0.070(3) 0.071(3) 0.055(3) -0.006(2) 0.004(2) 0.016(3)
C(7) 0.049(2) 0.041(2) 0.035(2) 0.001(2) 0.009(2) -0.001(2)
C(8) 0.061(3) 0.055(3) 0.078(3) 0.000(2) 0.020(2) -0.015(2)
C(9) 0.069(3) 0.063(3) 0.084(4) 0.013(2) 0.033(3) -0.012(3)
C(10) 0.103(4) 0.050(3) 0.059(3) 0.012(3) 0.024(3) -0.009(2)
C(11) 0.078(3) 0.043(3) 0.062(3) -0.005(2) 0.010(2) -0.008(2)
C(12) 0.060(3) 0.048(3) 0.049(3) -0.003(2) 0.012(2) 0.001(2)
C(13) 0.049(2) 0.051(3) 0.050(3) -0.001(2) 0.015(2) 0.003(2)
C(14) 0.085(4) 0.076(3) 0.051(3) 0.013(3) 0.001(3) -0.003(3)
C(15) 0.101(4) 0.122(6) 0.048(3) 0.006(4) 0.000(3) 0.002(3)
C(16) 0.081(4) 0.105(5) 0.067(4) 0.016(3) 0.007(3) 0.033(4)
C(17) 0.089(4) 0.077(4) 0.084(4) 0.028(3) 0.013(3) 0.029(3)
C(18) 0.085(3) 0.061(3) 0.057(3) 0.018(3) 0.009(2) 0.003(2)
C(19) 0.042(2) 0.043(2) 0.048(2) 0.001(2) 0.006(2) 0.004(2)
C(20) 0.072(3) 0.057(3) 0.095(4) -0.008(2) 0.037(3) -0.014(3)
C(21) 0.090(4) 0.058(3) 0.113(5) -0.026(3) 0.040(3) -0.020(3)
C(22) 0.060(3) 0.078(4) 0.074(4) -0.012(2) 0.014(2) 0.011(3)
C(23) 0.053(3) 0.077(4) 0.075(3) 0.006(2) 0.028(2) 0.016(3)
C(24) 0.059(3) 0.050(3) 0.075(3) 0.005(2) 0.025(2) 0.002(2)

loop_
_atom_site_label
_atom_site_fract_x
_atom_site_fract_y
_atom_site_fract_z
_atom_site_U_iso_or_equiv
_atom_site_thermal_displace_type
_atom_site_calc_flag
_atom_site_calc_attached_atom
Os(1) 1.0000 0.0000 1.0000 0.03848(7) Uani ? ?
Se(1) 1.12494(4) -0.09424(3) 0.89873(3) 0.0474(1) Uani ? ?
Se(2) 0.87620(4) 0.09661(3) 0.86856(3) 0.0476(1) Uani ? ?
P(1) 1.03668(9) -0.07377(7) 0.75056(7) 0.0405(3) Uani ? ?
P(2) 0.7933(1) -0.00062(6) 0.76472(8) 0.0418(3) Uani ? ?
O(1) 0.8817(2) -0.0778(2) 0.9887(2) 0.0517(8) Uani ? ?
N(1) 0.8872(3) -0.0678(2) 0.7289(2) 0.0484(10) Uani ? ?
C(1) 1.1111(4) 0.0154(2) 0.6981(3) 0.045(1) Uani ? ?
C(2) 1.2315(5) 0.0436(4) 0.7320(3) 0.067(2) Uani ? ?
C(3) 1.2863(6) 0.1059(4) 0.6839(4) 0.084(2) Uani ? ?
C(4) 1.2227(6) 0.1418(4) 0.6033(4) 0.078(2) Uani ? ?
C(5) 1.1038(6) 0.1159(4) 0.5715(4) 0.084(2) Uani ? ?
C(6) 1.0464(5) 0.0531(3) 0.6174(3) 0.066(2) Uani ? ?
C(7) 1.0772(4) -0.1689(3) 0.6881(3) 0.042(1) Uani ? ?
C(8) 1.2002(4) -0.1847(3) 0.6764(4) 0.064(2) Uani ? ?
C(9) 1.2289(5) -0.2569(4) 0.6267(4) 0.070(2) Uani ? ?
C(10) 1.1358(6) -0.3119(3) 0.5860(4) 0.070(2) Uani ? ?
C(11) 1.0136(5) -0.2972(3) 0.5963(4) 0.061(1) Uani ? ?
C(12) 0.9837(4) -0.2260(3) 0.6488(3) 0.052(1) Uani ? ?
C(13) 0.7116(4) 0.0612(3) 0.6659(3) 0.049(1) Uani ? ?
C(14) 0.6942(6) 0.0251(4) 0.5764(4) 0.072(2) Uani ? ?
C(15) 0.6256(6) 0.0689(5) 0.5012(4) 0.092(2) Uani ? ?
C(16) 0.5761(6) 0.1492(5) 0.5136(4) 0.085(2) Uani ? ?
C(17) 0.5928(6) 0.1859(4) 0.6005(5) 0.084(2) Uani ? ?
C(18) 0.6606(5) 0.1422(3) 0.6771(4) 0.068(2) Uani ? ?
C(19) 0.6709(3) -0.0632(3) 0.8055(3) 0.045(1) Uani ? ?
C(20) 0.6525(5) -0.1486(3) 0.7801(4) 0.072(2) Uani ? ?
C(21) 0.5534(6) -0.1952(4) 0.8043(5) 0.084(2) Uani ? ?
C(22) 0.4715(5) -0.1567(4) 0.8548(4) 0.070(2) Uani ? ?
C(23) 0.4899(5) -0.0721(4) 0.8820(4) 0.067(2) Uani ? ?
C(24) 0.5896(5) -0.0248(3) 0.8581(4) 0.060(1) Uani ? ?
H(1) 1.2768 0.0199 0.7888 0.0798 Uani ? ?
H(2) 1.3700 0.1243 0.7073 0.1009 Uani ? ?
H(3) 1.2617 0.1844 0.5700 0.0938 Uani ? ?
H(4) 1.0584 0.1417 0.5160 0.1013 Uani ? ?
H(5) 0.9623 0.0358 0.5935 0.0792 Uani ? ?
H(6) 1.2653 -0.1457 0.7026 0.0765 Uani ? ?
H(7) 1.3140 -0.2683 0.6209 0.0838 Uani ? ?
H(8) 1.1561 -0.3604 0.5505 0.0837 Uani ? ?
H(9) 0.9489 -0.3354 0.5677 0.0733 Uani ? ?
H(10) 0.8991 -0.2168 0.6574 0.0626 Uani ? ?
H(11) 0.7297 -0.0301 0.5668 0.0863 Uani ? ?
H(12) 0.6126 0.0431 0.4403 0.1103 Uani ? ?
H(13) 0.5299 0.1793 0.4612 0.1020 Uani ? ?
H(14) 0.5582 0.2416 0.6090 0.1004 Uani ? ?
H(15) 0.6720 0.1682 0.7379 0.0819 Uani ? ?
H(16) 0.7091 -0.1762 0.7453 0.0864 Uani ? ?
H(17) 0.5419 -0.2544 0.7858 0.1008 Uani ? ?
H(18) 0.4024 -0.1885 0.8708 0.0843 Uani ? ?
H(19) 0.4337 -0.0452 0.9177 0.0800 Uani ? ?
H(20) 0.6020 0.0340 0.8780 0.0719 Uani ? ?

loop_
_atom_type_symbol
_atom_type_oxidation_number
_atom_type_number_in_cell
_atom_type_scat_dispersion_real
_atom_type_scat_dispersion_imag
_atom_type_scat_source
Os 0 2 -1.216 7.603 'International Tables'
Se 0 8 -0.093 2.226 'International Tables'
N 0 4 0.006 0.003 'International Tables'
P 0 8 0.102 0.094 'International Tables'
O 0 4 0.011 0.006 'International Tables'
C 0 96 0.003 0.002 'International Tables'
H 0 80 0.000 0.000 'International Tables'

loop_
_geom_angle_atom_site_label_1
_geom_angle_atom_site_label_2
_geom_angle_atom_site_label_3
_geom_angle
_geom_angle_site_symmetry_1
_geom_angle_site_symmetry_2
_geom_angle_site_symmetry_3
_geom_angle_publ_flag
Se(1) Os(1) Se(1) 180.0000(1) ? ? ? yes
Se(1) Os(1) Se(2) 99.41(1) ? ? ? yes
Se(1) Os(1) Se(2) 80.59(1) ? ? ? yes
Se(1) Os(1) O(1) 90.16(10) ? ? ? yes
Se(1) Os(1) O(1) 89.84(10) ? ? ? yes
Se(1) Os(1) Se(2) 80.59(1) ? ? ? yes
Se(1) Os(1) Se(2) 99.41(1) ? ? ? yes
Se(1) Os(1) O(1) 89.84(10) ? ? ? yes
Se(1) Os(1) O(1) 90.16(10) ? ? ? yes
Se(2) Os(1) Se(2) 180.0000(1) ? ? ? yes
Se(2) Os(1) O(1) 92.75(9) ? ? ? yes
Se(2) Os(1) O(1) 87.25(9) ? ? ? yes
Se(2) Os(1) O(1) 87.25(9) ? ? ? yes
Se(2) Os(1) O(1) 92.75(9) ? ? ? yes
O(1) Os(1) O(1) 180.0000(1) ? ? ? yes
Os(1) Se(1) P(1) 106.46(3) ? ? ? yes
Os(1) Se(2) P(2) 101.88(3) ? ? ? yes
Se(1) P(1) N(1) 117.1(1) ? ? ? yes
Se(1) P(1) C(1) 111.1(1) ? ? ? yes
Se(1) P(1) C(7) 105.2(1) ? ? ? yes
N(1) P(1) C(1) 112.2(2) ? ? ? yes
N(1) P(1) C(7) 105.7(2) ? ? ? yes
C(1) P(1) C(7) 104.2(2) ? ? ? yes
Se(2) P(2) N(1) 117.1(1) ? ? ? yes
Se(2) P(2) C(13) 105.3(1) ? ? ? yes
Se(2) P(2) C(19) 112.2(1) ? ? ? yes
N(1) P(2) C(13) 109.8(2) ? ? ? yes
N(1) P(2) C(19) 107.2(2) ? ? ? yes
C(13) P(2) C(19) 104.5(2) ? ? ? yes
P(1) N(1) P(2) 130.7(2) ? ? ? yes
P(1) C(1) C(2) 123.1(3) ? ? ? yes
P(1) C(1) C(6) 118.2(3) ? ? ? yes
C(2) C(1) C(6) 118.6(4) ? ? ? yes
C(1) C(2) C(3) 120.0(5) ? ? ? yes
C(2) C(3) C(4) 121.0(6) ? ? ? yes
C(3) C(4) C(5) 118.9(6) ? ? ? yes
C(4) C(5) C(6) 121.6(5) ? ? ? yes
C(1) C(6) C(5) 119.7(5) ? ? ? yes
P(1) C(7) C(8) 121.2(3) ? ? ? yes
P(1) C(7) C(12) 119.8(3) ? ? ? yes
C(8) C(7) C(12) 119.0(4) ? ? ? yes
C(7) C(8) C(9) 120.3(4) ? ? ? yes
C(8) C(9) C(10) 120.5(5) ? ? ? yes
C(9) C(10) C(11) 120.1(5) ? ? ? yes
C(10) C(11) C(12) 120.0(4) ? ? ? yes
C(7) C(12) C(11) 120.1(4) ? ? ? yes
P(2) C(13) C(14) 119.4(4) ? ? ? yes
P(2) C(13) C(18) 122.2(3) ? ? ? yes
C(14) C(13) C(18) 118.4(4) ? ? ? yes
C(13) C(14) C(15) 120.3(6) ? ? ? yes
C(14) C(15) C(16) 120.5(6) ? ? ? yes
C(15) C(16) C(17) 120.1(6) ? ? ? yes
C(16) C(17) C(18) 120.0(6) ? ? ? yes
C(13) C(18) C(17) 120.7(5) ? ? ? yes
P(2) C(19) C(20) 120.4(4) ? ? ? yes
P(2) C(19) C(24) 120.8(3) ? ? ? yes
C(20) C(19) C(24) 118.6(4) ? ? ? yes
C(19) C(20) C(21) 121.1(5) ? ? ? yes
C(20) C(21) C(22) 120.2(5) ? ? ? yes
C(21) C(22) C(23) 119.4(5) ? ? ? yes
C(22) C(23) C(24) 120.7(5) ? ? ? yes
C(19) C(24) C(23) 119.9(4) ? ? ? yes

loop_
_geom_bond_atom_site_label_1
_geom_bond_atom_site_label_2
_geom_bond_distance
_geom_bond_site_symmetry_1
_geom_bond_site_symmetry_2
_geom_bond_publ_flag
Os(1) Se(1) 2.5843(4) ? ? yes
Os(1) Se(1) 2.5843(4) ? ? yes
Os(1) Se(2) 2.5895(4) ? ? yes
Os(1) Se(2) 2.5895(4) ? ? yes
Os(1) O(1) 1.734(3) ? ? yes
Os(1) O(1) 1.734(3) ? ? yes
Se(1) P(1) 2.204(1) ? ? yes
Se(2) P(2) 2.194(1) ? ? yes
P(1) N(1) 1.588(3) ? ? yes
P(1) C(1) 1.815(4) ? ? yes
P(1) C(7) 1.808(4) ? ? yes
P(2) N(1) 1.590(4) ? ? yes
P(2) C(13) 1.809(4) ? ? yes
P(2) C(19) 1.805(4) ? ? yes
C(1) C(2) 1.375(6) ? ? yes
C(1) C(6) 1.377(6) ? ? yes
C(2) C(3) 1.370(9) ? ? yes
C(3) C(4) 1.359(8) ? ? yes
C(4) C(5) 1.344(9) ? ? yes
C(5) C(6) 1.372(8) ? ? yes
C(7) C(8) 1.382(6) ? ? yes
C(7) C(12) 1.383(6) ? ? yes
C(8) C(9) 1.383(8) ? ? yes
C(9) C(10) 1.365(7) ? ? yes
C(10) C(11) 1.366(8) ? ? yes
C(11) C(12) 1.398(7) ? ? yes
C(13) C(14) 1.384(7) ? ? yes
C(13) C(18) 1.381(7) ? ? yes
C(14) C(15) 1.378(8) ? ? yes
C(15) C(16) 1.37(1) ? ? yes
C(16) C(17) 1.354(9) ? ? yes
C(17) C(18) 1.388(8) ? ? yes
C(19) C(20) 1.368(7) ? ? yes
C(19) C(24) 1.382(7) ? ? yes
C(20) C(21) 1.377(8) ? ? yes
C(21) C(22) 1.367(9) ? ? yes
C(22) C(23) 1.363(8) ? ? yes
C(23) C(24) 1.386(8) ? ? yes
